data_7241297
loop_
_publ_author_name
'Radzikowska, Ewa'
'Kaczmarek, Renata'
'Korczy\'nski, Dariusz'
'Krakowiak, Agnieszka'
'Miko\/lajczyk, Barbara'
'Baraniak, Janina'
'Guga, Piotr'
'Wheeler, Kraig A.'
'Pawlak, Tomasz'
'Nawrot, Barbara'

_publ_section_title
;
 P-stereocontrolled synthesis of oligo(nucleoside N3&#x2032;\\rightarrow
 O5&#x2032; phosphoramidothioate)s -- opportunities and limitations
;
_journal_issue 58
_journal_name_full 'RSC Advances'
_journal_page_first 35185
_journal_page_last 35197
_journal_paper_doi 10.1039/D0RA04987E
_journal_volume 10
_journal_year 2020
_chemical_absolute_configuration ad
_chemical_formula_moiety 'C48 H55 N8 O13 P S, 2(C H4 O)'
_chemical_formula_sum 'C50 H63 N8 O15 P S'
_chemical_formula_weight 1079.11
_space_group_crystal_system monoclinic
_space_group_IT_number 4
_space_group_name_Hall 'P 2yb'
_space_group_name_H-M_alt 'P 1 21 1'
_atom_sites_solution_hydrogens mixed
_audit_creation_method SHELXL-2018/3
_audit_update_record
;
2019-07-09 deposited with the CCDC.	2020-09-16 downloaded from the CCDC.
;
_cell_angle_alpha 90
_cell_angle_beta 99.346(3)
_cell_angle_gamma 90
_cell_formula_units_Z 2
_cell_length_a 10.2758(6)
_cell_length_b 14.8286(8)
_cell_length_c 18.2612(10)
_cell_measurement_reflns_used 9908
_cell_measurement_temperature 173(2)
_cell_measurement_theta_max 68.43
_cell_measurement_theta_min 2.45
_cell_volume 2745.6(3)
_computing_cell_refinement 'SAINT V8.38A (Bruker, 2017)'
_computing_data_collection 'APEX3 v2018.7-2 (Bruker, 2018)'
_computing_data_reduction 'SAINT V8.38A (Bruker, 2017)'
_computing_molecular_graphics 'XSEED (Barbour, 2001)'
_computing_publication_material 'XSEED (Barbour, 2001)'
_computing_structure_refinement 'SHELXL-2018/3 (Sheldrick, 2015)'
_computing_structure_solution 'SHELXT-2018/2 (Sheldrick, 2015)'
_diffrn_ambient_temperature 173(2)
_diffrn_detector 'Bruker Photon II CPAD'
_diffrn_detector_area_resol_mean 7.9
_diffrn_detector_type 'CPAD Area Detector'
_diffrn_measured_fraction_theta_full 0.995
_diffrn_measured_fraction_theta_max 0.994
_diffrn_measurement_device 'Kappa Four-Circle Diffractometer'
_diffrn_measurement_device_type 'Bruker D8 Venture'
_diffrn_measurement_method '\f and \w scans'
_diffrn_radiation_monochromator 'Double Bounce Multilayer Mirrors'
_diffrn_radiation_probe x-ray
_diffrn_radiation_type CuK\a
_diffrn_radiation_wavelength 1.54178
_diffrn_reflns_av_R_equivalents 0.0713
_diffrn_reflns_av_unetI/netI 0.0449
_diffrn_reflns_Laue_measured_fraction_full 0.995
_diffrn_reflns_Laue_measured_fraction_max 0.994
_diffrn_reflns_limit_h_max 12
_diffrn_reflns_limit_h_min -11
_diffrn_reflns_limit_k_max 17
_diffrn_reflns_limit_k_min -17
_diffrn_reflns_limit_l_max 22
_diffrn_reflns_limit_l_min -22
_diffrn_reflns_number 57523
_diffrn_reflns_point_group_measured_fraction_full 0.993
_diffrn_reflns_point_group_measured_fraction_max 0.991
_diffrn_reflns_theta_full 67.679
_diffrn_reflns_theta_max 68.425
_diffrn_reflns_theta_min 2.452
_diffrn_source 'Microsource IuS Incoatec 3.0'
_exptl_absorpt_coefficient_mu 1.408
_exptl_absorpt_correction_type multi-scan
_exptl_absorpt_process_details
;
SADABS-2016/2 (Bruker,2016/2)
;
_exptl_crystal_colour colourless
_exptl_crystal_density_diffrn 1.305
_exptl_crystal_description needle
_exptl_crystal_F_000 1140
_exptl_crystal_size_max 0.235
_exptl_crystal_size_mid 0.054
_exptl_crystal_size_min 0.031
_exptl_transmission_factor_max 0.7410
_exptl_transmission_factor_min 0.5867
_refine_diff_density_max 1.183
_refine_diff_density_min -0.571
_refine_diff_density_rms 0.134
_refine_ls_abs_structure_details
;
 Flack x determined using 4079 quotients [(I+)-(I-)]/[(I+)+(I-)]
 (Parsons, Flack and Wagner, Acta Cryst. B69 (2013) 249-259).
;
_refine_ls_abs_structure_Flack 0.176(7)
_refine_ls_extinction_method none
_refine_ls_goodness_of_fit_ref 1.802
_refine_ls_hydrogen_treatment mixed
_refine_ls_matrix_type full
_refine_ls_number_parameters 773
_refine_ls_number_reflns 10009
_refine_ls_number_restraints 65
_refine_ls_restrained_S_all 1.797
_refine_ls_R_factor_all 0.1227
_refine_ls_R_factor_gt 0.1196
_refine_ls_shift/su_max 0.142
_refine_ls_shift/su_mean 0.013
_refine_ls_structure_factor_coef Fsqd
_refine_ls_weighting_details 'w=1/[\s^2^(Fo^2^)+(0.2000P)^2^] where P=(Fo^2^+2Fc^2^)/3'
_refine_ls_weighting_scheme calc
_refine_ls_wR_factor_gt 0.3665
_refine_ls_wR_factor_ref 0.3702
_reflns_Friedel_coverage 0.915
_reflns_Friedel_fraction_full 0.991
_reflns_Friedel_fraction_max 0.988
_reflns_number_gt 9499
_reflns_number_total 10009
_reflns_threshold_expression 'I > 2\s(I)'
_cod_data_source_file d0ra04987e2.cif
_cod_data_source_block 19demb02
_cod_depositor_comments
;
The following automatic conversions were performed:

data item '_diffrn_radiation_probe' value 'X-ray' was changed to
'x-ray' in accordance with the
/home/data/users/saulius/crontab/automatic-downloads/rss-feeds/RSC/lib/dictionaries/cif_core.dic
dictionary named 'cif_core.dic' version 2.4.2 last updated on
2011-04-26.

Automatic conversion script
Id: cif_fix_values 7556 2019-12-06 15:28:31Z antanas 
;
_cod_original_sg_symbol_H-M 'P 21'
_cod_database_code 7241297
_shelx_shelxl_version_number 2018/3
_shelx_space_group_comment
;
The symmetry employed for this shelxl refinement is uniquely defined
by the following loop, which should always be used as a source of
symmetry information in preference to the above space-group names.
They are only intended as comments.
;

loop_
_space_group_symop_operation_xyz
'x, y, z'
'-x, y+1/2, -z'

loop_
_atom_site_label
_atom_site_type_symbol
_atom_site_fract_x
_atom_site_fract_y
_atom_site_fract_z
_atom_site_U_iso_or_equiv
_atom_site_adp_type
_atom_site_occupancy
_atom_site_site_symmetry_order
_atom_site_calc_flag
_atom_site_refinement_flags_posn
_atom_site_refinement_flags_adp
_atom_site_refinement_flags_occupancy
_atom_site_disorder_assembly
_atom_site_disorder_group
S1 S 0.2650(4) 0.33951(18) 0.32673(16) 0.0675(8) Uani 1 1 d . . . . .
P1 P 0.4289(2) 0.41264(14) 0.37424(12) 0.0417(5) Uani 1 1 d . . . . .
O5 O 0.5579(8) 0.3763(6) 0.3609(5) 0.064(2) Uani 1 1 d . . . . .
O6 O 0.9084(7) 0.4272(5) 0.7020(4) 0.0527(16) Uani 1 1 d . . . . .
O7 O 1.1282(7) 0.4333(5) 0.5051(5) 0.0614(19) Uani 1 1 d . . . . .
O8 O -0.3459(7) 0.6246(4) 0.4908(4) 0.0511(15) Uani 1 1 d . . . . .
O9 O -0.1342(11) 0.6427(7) 0.7206(4) 0.074(2) Uani 1 1 d . . . . .
O10 O -0.3275(13) 0.3447(9) 0.0914(7) 0.0920(19) Uani 1 1 d . U . . .
O11 O 0.5224(11) 0.5385(12) -0.0180(8) 0.108(4) Uani 1 1 d D . . . .
O12 O 0.6895(8) 0.2268(6) 0.3206(5) 0.066(2) Uani 1 1 d D . . . .
H14A H 0.634(6) 0.278(2) 0.324(6) 0.080 Uiso 1 1 d D U . . .
O13 O -0.4063(13) 0.6293(14) 0.2813(7) 0.054(4) Uani 0.53(3) 1 d D . P A 1
N1 N -0.1525(9) 0.6459(6) 0.5725(4) 0.0484(17) Uani 1 1 d . . . . .
H1 H -0.195879 0.638609 0.609835 0.058 Uiso 1 1 calc R U . . .
N3 N 0.0586(8) 0.6700(5) 0.5428(4) 0.0458(17) Uani 1 1 d . . . . .
N7 N -0.1665(7) 0.6507(5) 0.3698(4) 0.0390(14) Uani 1 1 d . . . . .
N8 N 0.0382(10) 0.6726(7) 0.6641(5) 0.056(2) Uani 1 1 d . . . . .
H8N H 0.123049 0.685078 0.670615 0.067 Uiso 1 1 calc R U . . .
N9 N 0.0509(7) 0.6698(4) 0.4091(4) 0.0339(13) Uani 1 1 d . . . . .
C2 C -0.0225(11) 0.6622(6) 0.5895(5) 0.050(2) Uani 1 1 d . . . . .
C4 C -0.0076(8) 0.6634(5) 0.4713(4) 0.0343(15) Uani 1 1 d . . . . .
C5 C -0.1421(9) 0.6518(5) 0.4472(5) 0.0374(16) Uani 1 1 d . . . . .
C6 C -0.2269(9) 0.6394(5) 0.4997(6) 0.0441(19) Uani 1 1 d . . . . .
C8 C -0.0540(8) 0.6639(5) 0.3512(4) 0.0358(16) Uani 1 1 d . . . . .
H8 H -0.042666 0.669437 0.300834 0.043 Uiso 1 1 calc R U . . .
C9 C 0.321(3) 0.3186(13) 0.2365(9) 0.109(7) Uani 1 1 d . . . . .
H9A H 0.306049 0.372843 0.205656 0.163 Uiso 1 1 calc R U . . .
H9B H 0.270343 0.268269 0.211115 0.163 Uiso 1 1 calc R U . . .
H9C H 0.414692 0.303553 0.245170 0.163 Uiso 1 1 calc R U . . .
C10 C 0.8872(10) 0.4193(6) 0.3921(5) 0.051(2) Uani 1 1 d . . . . .
H10A H 0.832942 0.368293 0.371041 0.077 Uiso 1 1 calc R U . . .
H10B H 0.976692 0.412642 0.380645 0.077 Uiso 1 1 calc R U . . .
H10C H 0.848593 0.475658 0.370585 0.077 Uiso 1 1 calc R U . . .
C11 C 0.3620(16) 0.4202(13) 0.7331(8) 0.052(2) Uani 0.641(15) 1 d D U P B 1
C12 C 0.399(2) 0.400(2) 0.8135(8) 0.066(5) Uani 0.641(15) 1 d D . P B 1
H12A H 0.323028 0.411149 0.838504 0.100 Uiso 0.641(15) 1 calc R U P B 1
H12B H 0.471963 0.439877 0.834870 0.100 Uiso 0.641(15) 1 calc R U P B 1
H12C H 0.426639 0.337335 0.820086 0.100 Uiso 0.641(15) 1 calc R U P B 1
C13 C -0.0134(12) 0.6664(9) 0.7250(6) 0.062(3) Uani 1 1 d . . . . .
C14 C 0.0727(17) 0.6815(11) 0.7999(7) 0.076(4) Uani 1 1 d . . . . .
H14 H 0.151917 0.717110 0.792032 0.091 Uiso 1 1 calc R U . . .
C15 C 0.120(3) 0.5883(16) 0.8330(11) 0.126(8) Uani 1 1 d . . . . .
H15A H 0.150729 0.594567 0.886389 0.189 Uiso 1 1 calc R U . . .
H15B H 0.191958 0.566209 0.808758 0.189 Uiso 1 1 calc R U . . .
H15C H 0.046258 0.545474 0.824631 0.189 Uiso 1 1 calc R U . . .
C16 C 0.002(2) 0.7327(14) 0.8513(10) 0.095(5) Uani 1 1 d . . . . .
H16A H -0.019589 0.793226 0.831330 0.143 Uiso 1 1 calc R U . . .
H16B H 0.057457 0.737518 0.900045 0.143 Uiso 1 1 calc R U . . .
H16C H -0.080243 0.701056 0.856514 0.143 Uiso 1 1 calc R U . . .
C17 C 0.0875(8) 0.6050(6) 0.1292(4) 0.0393(17) Uani 1 1 d . . . . .
C18 C 0.0105(9) 0.6944(6) 0.1104(4) 0.0386(17) Uani 1 1 d . . . . .
C19 C 0.0034(9) 0.7606(6) 0.1636(4) 0.0440(19) Uani 1 1 d . . . . .
H19 H 0.044585 0.750300 0.213338 0.053 Uiso 1 1 calc R U . . .
C20 C -0.0623(10) 0.8412(7) 0.1458(5) 0.049(2) Uani 1 1 d . . . . .
H20 H -0.060057 0.887152 0.182201 0.059 Uiso 1 1 calc R U . . .
C21 C -0.1313(10) 0.8547(7) 0.0749(5) 0.049(2) Uani 1 1 d . . . . .
H21 H -0.181241 0.908213 0.063327 0.059 Uiso 1 1 calc R U . . .
C22 C -0.1267(12) 0.7897(8) 0.0211(5) 0.054(2) Uani 1 1 d . . . . .
H22 H -0.171724 0.799532 -0.027887 0.065 Uiso 1 1 calc R U . . .
C23 C -0.0556(9) 0.7088(7) 0.0384(5) 0.046(2) Uani 1 1 d . . . . .
H23 H -0.052895 0.664364 0.001185 0.055 Uiso 1 1 calc R U . . .
C24 C -0.0152(11) 0.5286(7) 0.1221(5) 0.050(2) Uani 1 1 d . . . . .
C25 C -0.0757(13) 0.5037(7) 0.1819(5) 0.059(3) Uani 1 1 d . . . . .
H25 H -0.043810 0.528464 0.229418 0.071 Uiso 1 1 calc R U . . .
C26 C -0.1804(19) 0.4442(10) 0.1747(7) 0.087(5) Uani 1 1 d . . . . .
H26 H -0.218410 0.429827 0.217307 0.104 Uiso 1 1 calc R U . . .
C27 C -0.2322(15) 0.4046(9) 0.1069(7) 0.075(4) Uani 1 1 d . . . . .
C28 C -0.1640(17) 0.4274(10) 0.0458(7) 0.079(4) Uani 1 1 d . . . . .
H28 H -0.190914 0.398973 -0.000844 0.095 Uiso 1 1 calc R U . . .
C29 C -0.0633(12) 0.4877(8) 0.0526(5) 0.056(2) Uani 1 1 d . . . . .
H29 H -0.024598 0.502761 0.010356 0.068 Uiso 1 1 calc R U . . .
C30 C -0.407(2) 0.3314(13) 0.1495(12) 0.104(6) Uani 1 1 d . . . . .
H30A H -0.348964 0.314533 0.195702 0.155 Uiso 1 1 calc R U . . .
H30B H -0.470812 0.283192 0.135018 0.155 Uiso 1 1 calc R U . . .
H30C H -0.453053 0.387392 0.157216 0.155 Uiso 1 1 calc R U . . .
C31 C 0.1945(9) 0.5893(7) 0.0820(4) 0.0440(19) Uani 1 1 d . . . . .
C32 C 0.2539(11) 0.5043(7) 0.0826(5) 0.053(2) Uani 1 1 d . . . . .
H32 H 0.219190 0.455686 0.107233 0.063 Uiso 1 1 calc R U . . .
C33 C 0.3628(11) 0.4898(9) 0.0478(6) 0.063(3) Uani 1 1 d . . . . .
H33 H 0.400092 0.431254 0.046919 0.075 Uiso 1 1 calc R U . . .
C34 C 0.4155(12) 0.5607(12) 0.0150(6) 0.071(3) Uani 1 1 d . . . . .
C35 C 0.3568(11) 0.6465(11) 0.0121(7) 0.066(3) Uani 1 1 d . . . . .
H35 H 0.391024 0.695192 -0.012795 0.080 Uiso 1 1 calc R U . . .
C36 C 0.2479(12) 0.6579(8) 0.0465(5) 0.055(2) Uani 1 1 d . . . . .
H36 H 0.208262 0.715894 0.045502 0.066 Uiso 1 1 calc R U . . .
C37 C 0.603(3) 0.619(2) -0.034(2) 0.074(4) Uani 0.403(3) 1 d D U P C 1
H37A H 0.555900 0.652595 -0.076100 0.111 Uiso 0.403(3) 1 calc R U P C 1
H37B H 0.688315 0.598593 -0.045249 0.111 Uiso 0.403(3) 1 calc R U P C 1
H37C H 0.618106 0.658409 0.009988 0.111 Uiso 0.403(3) 1 calc R U P C 1
C38 C -0.385(3) 0.598(4) 0.2134(13) 0.163(19) Uani 0.53(3) 1 d D . P A 1
H38A H -0.309370 0.629759 0.198850 0.244 Uiso 0.53(3) 1 calc R U P A 1
H38B H -0.463503 0.609007 0.176287 0.244 Uiso 0.53(3) 1 calc R U P A 1
H38C H -0.366497 0.533238 0.216670 0.244 Uiso 0.53(3) 1 calc R U P A 1
C39 C 0.615(3) 0.1665(13) 0.3527(16) 0.193(12) Uani 1 1 d D . . . .
H39A H 0.615787 0.183048 0.404736 0.290 Uiso 1 1 calc R U . . .
H39B H 0.651539 0.105772 0.350138 0.290 Uiso 1 1 calc R U . . .
H39C H 0.523958 0.167482 0.326198 0.290 Uiso 1 1 calc R U . . .
O1' O 0.2010(5) 0.7147(3) 0.3365(3) 0.0318(10) Uani 1 1 d . . . . .
O5' O 0.1450(6) 0.6055(4) 0.2068(3) 0.0364(12) Uani 1 1 d . . . . .
N3' N 0.4117(7) 0.5164(5) 0.3482(4) 0.0373(14) Uani 1 1 d . . . . .
H3' H 0.477512 0.542291 0.330939 0.045 Uiso 1 1 calc R U . . .
C1' C 0.1925(8) 0.6876(5) 0.4096(4) 0.0332(15) Uani 1 1 d . . . . .
H1' H 0.223353 0.737322 0.445199 0.040 Uiso 1 1 calc R U . . .
C2' C 0.2773(8) 0.6036(6) 0.4286(4) 0.0377(16) Uani 1 1 d . . . . .
H2'1 H 0.363322 0.618835 0.458891 0.045 Uiso 1 1 calc R U . . .
H2'2 H 0.231669 0.558428 0.455292 0.045 Uiso 1 1 calc R U . . .
C3' C 0.2938(7) 0.5701(5) 0.3515(4) 0.0318(15) Uani 1 1 d . . . . .
H2 H 0.213894 0.534979 0.329554 0.038 Uiso 1 1 calc R U . . .
C4' C 0.2975(8) 0.6585(5) 0.3095(4) 0.0350(16) Uani 1 1 d . . . . .
H4' H 0.386631 0.686481 0.323639 0.042 Uiso 1 1 calc R U . . .
C5' C 0.2660(9) 0.6522(6) 0.2263(4) 0.0391(17) Uani 1 1 d . . . . .
H5'1 H 0.258805 0.713363 0.204418 0.047 Uiso 1 1 calc R U . . .
H5'2 H 0.337232 0.619505 0.206973 0.047 Uiso 1 1 calc R U . . .
O1'A O 0.5978(5) 0.3263(4) 0.5756(3) 0.0373(12) Uani 1 1 d . . . . .
O3'A O 0.4602(15) 0.4094(18) 0.6982(7) 0.072(6) Uani 0.641(15) 1 d D . P B 1
O5'A O 0.4108(6) 0.4137(4) 0.4582(3) 0.0417(12) Uani 1 1 d . . . . .
C1'A C 0.6648(8) 0.3988(6) 0.6157(5) 0.0375(16) Uani 1 1 d . . . . .
H1'A H 0.689202 0.380456 0.668813 0.045 Uiso 1 1 calc R U . . .
C2'A C 0.5647(9) 0.4734(6) 0.6107(5) 0.0425(18) Uani 1 1 d . . . . .
H2'3 H 0.587845 0.517739 0.651252 0.051 Uiso 1 1 calc R U . . .
H2'4 H 0.555896 0.504988 0.562347 0.051 Uiso 1 1 calc R U . . .
C3'A C 0.4447(9) 0.4243(6) 0.6183(5) 0.0416(17) Uani 1 1 d . . . . .
H3'A H 0.362551 0.458399 0.598317 0.050 Uiso 1 1 calc R U . B 1
C4'A C 0.4587(7) 0.3335(6) 0.5751(5) 0.0377(16) Uani 1 1 d . . . . .
H4'A H 0.428432 0.281931 0.603391 0.045 Uiso 1 1 calc R U . . .
C5'A C 0.3870(8) 0.3315(6) 0.4960(5) 0.0414(18) Uani 1 1 d . . . . .
H5'3 H 0.417774 0.279353 0.469671 0.050 Uiso 1 1 calc R U . . .
H5'4 H 0.291160 0.324384 0.495879 0.050 Uiso 1 1 calc R U . . .
O3'B O 0.4581(19) 0.3901(19) 0.6945(13) 0.052(6) Uani 0.359(15) 1 d D . P B 2
O4A O 0.2627(17) 0.4550(13) 0.7074(9) 0.078(3) Uani 0.641(15) 1 d . U P B 1
N1A N 0.7867(7) 0.4163(5) 0.5851(4) 0.0372(13) Uani 1 1 d . . . . .
N3A N 1.0085(8) 0.4319(5) 0.6013(5) 0.0462(17) Uani 1 1 d . . . . .
H3A H 1.083549 0.439157 0.631571 0.055 Uiso 1 1 calc R U . . .
C2A C 0.9001(8) 0.4248(6) 0.6351(5) 0.0380(16) Uani 1 1 d . . . . .
C4A C 1.0191(9) 0.4295(6) 0.5253(6) 0.047(2) Uani 1 1 d . . . . .
C5A C 0.8927(8) 0.4211(6) 0.4773(5) 0.0436(18) Uani 1 1 d . . . . .
C6A C 0.7831(8) 0.4157(5) 0.5090(5) 0.0391(16) Uani 1 1 d . . . . .
H6A H 0.699959 0.411309 0.477760 0.047 Uiso 1 1 calc R U . . .
C11A C 0.361(2) 0.3799(14) 0.7290(10) 0.037(2) Uani 0.359(15) 1 d D U P B 2
C12A C 0.394(4) 0.347(3) 0.8062(17) 0.081(11) Uani 0.359(15) 1 d D . P B 2
H12D H 0.314133 0.326681 0.823631 0.122 Uiso 0.359(15) 1 calc R U P B 2
H12E H 0.434064 0.396711 0.838031 0.122 Uiso 0.359(15) 1 calc R U P B 2
H12F H 0.457180 0.297418 0.808297 0.122 Uiso 0.359(15) 1 calc R U P B 2
C37A C 0.627(6) 0.611(4) 0.000(9) 0.154(5) Uani 0.230(3) 1 d D U P C 2
H37D H 0.595331 0.657387 0.030372 0.231 Uiso 0.230(3) 1 calc R U P C 2
H37E H 0.644758 0.637631 -0.046778 0.231 Uiso 0.230(3) 1 calc R U P C 2
H37F H 0.707760 0.583715 0.026354 0.231 Uiso 0.230(3) 1 calc R U P C 2
O4B O 0.247(2) 0.3994(17) 0.6979(13) 0.061(4) Uani 0.359(15) 1 d . U P B 2
C37B C 0.584(3) 0.607(2) -0.0633(18) 0.065(4) Uani 0.367(3) 1 d D U P C 3
H37G H 0.568139 0.667767 -0.045613 0.097 Uiso 0.367(3) 1 calc R U P C 3
H37H H 0.543981 0.601382 -0.115602 0.097 Uiso 0.367(3) 1 calc R U P C 3
H37I H 0.678837 0.595983 -0.057955 0.097 Uiso 0.367(3) 1 calc R U P C 3
O13A O -0.385(2) 0.5863(15) 0.2719(11) 0.069(6) Uani 0.47(3) 1 d D . P A 2
C38A C -0.386(2) 0.6399(18) 0.2109(11) 0.056(6) Uani 0.47(3) 1 d D . P A 2
H38D H -0.443961 0.691968 0.214373 0.084 Uiso 0.47(3) 1 calc R U P A 2
H38E H -0.419842 0.605348 0.166047 0.084 Uiso 0.47(3) 1 calc R U P A 2
H38F H -0.296829 0.660914 0.208578 0.084 Uiso 0.47(3) 1 calc R U P A 2
H13 H -0.318(3) 0.620(4) 0.3045(14) 0.15(11) Uiso 1 1 d D . . . .

loop_
_atom_site_aniso_label
_atom_site_aniso_U_11
_atom_site_aniso_U_22
_atom_site_aniso_U_33
_atom_site_aniso_U_23
_atom_site_aniso_U_13
_atom_site_aniso_U_12
S1 0.0880(19) 0.0498(12) 0.0574(13) -0.0024(10) -0.0100(13) -0.0224(12)
P1 0.0391(10) 0.0396(9) 0.0456(10) 0.0045(8) 0.0045(8) 0.0081(8)
O5 0.051(4) 0.074(5) 0.069(4) 0.013(4) 0.012(3) 0.030(3)
O6 0.039(3) 0.066(4) 0.051(3) -0.005(3) 0.003(3) -0.013(3)
O7 0.034(3) 0.061(4) 0.095(5) 0.024(4) 0.027(3) 0.010(3)
O8 0.045(3) 0.033(3) 0.080(4) 0.000(3) 0.026(3) -0.003(2)
O9 0.102(7) 0.077(5) 0.047(4) 0.018(4) 0.024(4) -0.009(5)
O10 0.092(2) 0.092(2) 0.092(2) 0.0006(13) 0.0137(13) -0.0021(13)
O11 0.057(5) 0.147(11) 0.125(9) -0.045(8) 0.028(6) 0.002(6)
O12 0.057(4) 0.069(4) 0.074(5) -0.005(4) 0.012(4) 0.015(4)
O13 0.034(6) 0.089(12) 0.037(6) 0.001(7) 0.002(5) -0.012(7)
N1 0.056(4) 0.047(4) 0.045(4) 0.004(3) 0.014(3) 0.010(3)
N3 0.055(4) 0.046(4) 0.033(3) -0.009(3) -0.004(3) 0.011(3)
N7 0.042(4) 0.036(3) 0.038(3) -0.001(3) 0.002(3) -0.003(3)
N8 0.061(5) 0.065(5) 0.043(4) 0.002(3) 0.017(3) 0.003(4)
N9 0.037(3) 0.027(3) 0.034(3) -0.002(2) -0.004(2) -0.001(2)
C2 0.062(5) 0.047(4) 0.044(4) 0.005(4) 0.012(4) 0.021(4)
C4 0.038(4) 0.031(3) 0.033(3) -0.002(3) 0.000(3) 0.003(3)
C5 0.041(4) 0.026(3) 0.043(4) -0.001(3) 0.001(3) 0.001(3)
C6 0.048(5) 0.023(3) 0.063(5) 0.005(3) 0.014(4) -0.004(3)
C8 0.040(4) 0.033(3) 0.031(3) 0.001(3) -0.006(3) -0.002(3)
C9 0.18(2) 0.087(10) 0.055(7) -0.011(7) 0.023(9) -0.024(12)
C10 0.069(5) 0.032(4) 0.063(4) 0.012(3) 0.045(4) 0.009(4)
C11 0.052(2) 0.052(2) 0.052(2) -0.0004(13) 0.0083(13) -0.0008(13)
C12 0.061(10) 0.104(16) 0.037(6) 0.010(8) 0.013(6) -0.004(11)
C13 0.057(6) 0.075(7) 0.055(5) -0.017(5) 0.016(4) -0.017(5)
C14 0.091(9) 0.088(8) 0.052(5) 0.003(6) 0.019(6) -0.015(7)
C15 0.17(2) 0.100(13) 0.084(10) 0.002(9) -0.052(11) -0.018(13)
C16 0.104(12) 0.098(10) 0.086(9) -0.025(8) 0.020(8) -0.024(9)
C17 0.041(4) 0.042(4) 0.030(3) 0.000(3) -0.009(3) -0.002(3)
C18 0.043(4) 0.042(4) 0.029(3) 0.006(3) 0.002(3) -0.005(3)
C19 0.048(5) 0.051(4) 0.032(3) 0.006(3) 0.004(3) 0.001(4)
C20 0.054(5) 0.058(5) 0.034(4) -0.007(4) 0.004(3) 0.008(4)
C21 0.051(5) 0.050(4) 0.046(4) 0.009(4) 0.008(4) 0.019(4)
C22 0.065(6) 0.064(5) 0.033(4) 0.006(4) 0.005(4) 0.017(5)
C23 0.042(4) 0.054(5) 0.039(4) 0.004(4) -0.001(3) 0.014(4)
C24 0.059(6) 0.043(4) 0.041(4) 0.000(3) -0.014(4) -0.007(4)
C25 0.085(7) 0.048(5) 0.036(4) 0.006(4) -0.013(4) -0.016(5)
C26 0.120(11) 0.082(8) 0.050(6) 0.013(6) -0.012(6) -0.046(8)
C27 0.087(8) 0.065(6) 0.064(6) -0.011(5) -0.020(6) -0.026(6)
C28 0.106(10) 0.069(7) 0.052(5) -0.009(5) -0.015(6) -0.029(7)
C29 0.072(6) 0.058(5) 0.035(4) 0.002(4) -0.004(4) -0.012(5)
C30 0.113(13) 0.082(9) 0.103(11) 0.025(8) -0.020(10) -0.027(9)
C31 0.043(4) 0.054(5) 0.031(3) -0.008(3) -0.003(3) 0.005(4)
C32 0.057(5) 0.049(4) 0.045(4) -0.008(4) -0.014(4) 0.015(4)
C33 0.049(5) 0.073(6) 0.059(5) -0.019(5) -0.015(4) 0.011(5)
C34 0.046(6) 0.111(10) 0.053(5) -0.020(6) -0.001(4) 0.012(6)
C35 0.046(5) 0.096(8) 0.058(5) -0.005(6) 0.012(4) 0.015(6)
C36 0.062(6) 0.059(5) 0.043(4) 0.006(4) 0.006(4) 0.011(5)
C37 0.073(5) 0.075(5) 0.074(5) 0.000(3) 0.013(3) 0.001(3)
C38 0.083(19) 0.33(6) 0.093(16) -0.13(2) 0.055(13) -0.08(3)
C39 0.34(3) 0.103(11) 0.17(2) 0.070(12) 0.14(2) 0.128(15)
O1' 0.033(2) 0.026(2) 0.033(2) 0.0030(18) -0.0034(19) -0.0023(18)
O5' 0.036(3) 0.044(3) 0.026(2) 0.004(2) -0.004(2) -0.003(2)
N3' 0.031(3) 0.040(3) 0.041(3) 0.006(3) 0.005(2) 0.003(3)
C1' 0.031(3) 0.034(3) 0.033(3) -0.005(3) 0.003(3) -0.007(3)
C2' 0.039(4) 0.043(4) 0.028(3) 0.001(3) -0.006(3) -0.007(3)
C3' 0.028(3) 0.034(3) 0.032(3) 0.005(3) 0.001(3) -0.001(3)
C4' 0.038(4) 0.032(3) 0.031(3) 0.008(3) -0.005(3) -0.012(3)
C5' 0.043(4) 0.038(4) 0.032(3) 0.004(3) -0.005(3) 0.004(3)
O1'A 0.019(2) 0.035(2) 0.056(3) 0.006(2) 0.000(2) -0.0027(19)
O3'A 0.055(8) 0.132(16) 0.033(5) -0.007(8) 0.016(5) 0.006(9)
O5'A 0.039(3) 0.037(3) 0.047(3) 0.003(2) 0.001(2) 0.001(2)
C1'A 0.029(3) 0.041(4) 0.042(4) 0.007(3) 0.004(3) -0.003(3)
C2'A 0.039(4) 0.049(4) 0.039(4) 0.007(3) 0.006(3) 0.007(3)
C3'A 0.041(4) 0.044(4) 0.045(4) 0.004(3) 0.025(3) 0.008(3)
C4'A 0.021(3) 0.045(4) 0.046(4) 0.010(3) 0.004(3) 0.000(3)
C5'A 0.031(4) 0.041(4) 0.048(4) 0.005(3) -0.005(3) -0.007(3)
O3'B 0.036(9) 0.063(12) 0.069(12) 0.027(9) 0.040(8) 0.021(8)
O4A 0.076(4) 0.081(4) 0.077(4) -0.001(3) 0.015(3) 0.000(3)
N1A 0.038(3) 0.036(3) 0.037(3) 0.001(3) 0.008(2) 0.007(3)
N3A 0.035(3) 0.044(4) 0.058(4) 0.012(3) 0.002(3) 0.000(3)
C2A 0.026(3) 0.041(4) 0.048(4) 0.009(3) 0.008(3) -0.002(3)
C4A 0.035(4) 0.031(4) 0.075(6) 0.016(4) 0.012(4) 0.002(3)
C5A 0.037(4) 0.032(3) 0.065(5) 0.011(3) 0.021(3) 0.007(3)
C6A 0.043(4) 0.030(3) 0.044(4) 0.005(3) 0.007(3) 0.006(3)
C11A 0.037(2) 0.037(2) 0.037(2) 0.0003(14) 0.0060(13) 0.0006(14)
C12A 0.049(17) 0.09(2) 0.10(2) 0.068(18) 0.017(15) -0.004(16)
C37A 0.154(5) 0.154(5) 0.154(5) 0.000(3) 0.025(3) 0.000(3)
O4B 0.059(4) 0.063(4) 0.062(4) 0.002(3) 0.011(3) 0.001(3)
C37B 0.064(5) 0.065(5) 0.065(5) 0.000(3) 0.011(3) 0.000(3)
O13A 0.052(10) 0.080(13) 0.069(12) -0.013(10) -0.008(8) -0.013(9)
C38A 0.024(9) 0.076(14) 0.062(13) -0.011(11) -0.008(8) 0.006(9)

loop_
_atom_type_symbol
_atom_type_description
_atom_type_scat_dispersion_real
_atom_type_scat_dispersion_imag
_atom_type_scat_source
C C 0.0181 0.0091 'International Tables Vol C Tables 4.2.6.8 and 6.1.1.4'
H H 0.0000 0.0000 'International Tables Vol C Tables 4.2.6.8 and 6.1.1.4'
N N 0.0311 0.0180 'International Tables Vol C Tables 4.2.6.8 and 6.1.1.4'
O O 0.0492 0.0322 'International Tables Vol C Tables 4.2.6.8 and 6.1.1.4'
P P 0.2955 0.4335 'International Tables Vol C Tables 4.2.6.8 and 6.1.1.4'
S S 0.3331 0.5567 'International Tables Vol C Tables 4.2.6.8 and 6.1.1.4'

loop_
_geom_angle_atom_site_label_1
_geom_angle_atom_site_label_2
_geom_angle_atom_site_label_3
_geom_angle
_geom_angle_site_symmetry_1
_geom_angle_site_symmetry_3
_geom_angle_publ_flag
C9 S1 P1 96.5(8) . . ?
O5 P1 O5'A 114.4(4) . . ?
O5 P1 N3' 110.8(5) . . ?
O5'A P1 N3' 104.6(3) . . ?
O5 P1 S1 115.3(4) . . ?
O5'A P1 S1 101.4(3) . . ?
N3' P1 S1 109.5(3) . . ?
C27 O10 C30 114.7(14) . . ?
C34 O11 C37 113.4(19) . . ?
C34 O11 C37B 120.9(19) . . ?
C34 O11 C37A 109(5) . . ?
C39 O12 H14A 96(3) . . ?
C38 O13 H13 94(2) . . ?
C2 N1 C6 126.2(8) . . ?
C2 N1 H1 116.9 . . ?
C6 N1 H1 116.9 . . ?
C2 N3 C4 110.4(8) . . ?
C8 N7 C5 104.3(7) . . ?
C13 N8 C2 129.4(10) . . ?
C13 N8 H8N 115.3 . . ?
C2 N8 H8N 115.3 . . ?
C4 N9 C8 103.6(7) . . ?
C4 N9 C1' 124.8(6) . . ?
C8 N9 C1' 131.3(7) . . ?
N3 C2 N1 125.9(9) . . ?
N3 C2 N8 113.4(10) . . ?
N1 C2 N8 120.7(9) . . ?
N3 C4 N9 124.4(8) . . ?
N3 C4 C5 128.6(8) . . ?
N9 C4 C5 107.0(7) . . ?
C4 C5 N7 109.2(7) . . ?
C4 C5 C6 119.5(8) . . ?
N7 C5 C6 131.2(8) . . ?
O8 C6 C5 130.2(9) . . ?
O8 C6 N1 120.6(9) . . ?
C5 C6 N1 109.2(8) . . ?
N7 C8 N9 115.8(7) . . ?
N7 C8 H8 122.1 . . ?
N9 C8 H8 122.1 . . ?
S1 C9 H9A 109.5 . . ?
S1 C9 H9B 109.4 . . ?
H9A C9 H9B 109.5 . . ?
S1 C9 H9C 109.5 . . ?
H9A C9 H9C 109.5 . . ?
H9B C9 H9C 109.5 . . ?
C5A C10 H10A 109.5 . . ?
C5A C10 H10B 109.5 . . ?
H10A C10 H10B 109.5 . . ?
C5A C10 H10C 109.5 . . ?
H10A C10 H10C 109.5 . . ?
H10B C10 H10C 109.5 . . ?
O4A C11 O3'A 123.8(17) . . ?
O4A C11 C12 123.4(17) . . ?
O3'A C11 C12 111.7(15) . . ?
C11 C12 H12A 109.5 . . ?
C11 C12 H12B 109.4 . . ?
H12A C12 H12B 109.5 . . ?
C11 C12 H12C 109.5 . . ?
H12A C12 H12C 109.5 . . ?
H12B C12 H12C 109.5 . . ?
O9 C13 N8 119.2(10) . . ?
O9 C13 C14 120.9(10) . . ?
N8 C13 C14 119.8(11) . . ?
C16 C14 C13 111.6(14) . . ?
C16 C14 C15 111.2(16) . . ?
C13 C14 C15 108.5(13) . . ?
C16 C14 H14 108.5 . . ?
C13 C14 H14 108.5 . . ?
C15 C14 H14 108.4 . . ?
C14 C15 H15A 109.5 . . ?
C14 C15 H15B 109.5 . . ?
H15A C15 H15B 109.5 . . ?
C14 C15 H15C 109.5 . . ?
H15A C15 H15C 109.5 . . ?
H15B C15 H15C 109.5 . . ?
C14 C16 H16A 109.4 . . ?
C14 C16 H16B 109.5 . . ?
H16A C16 H16B 109.5 . . ?
C14 C16 H16C 109.5 . . ?
H16A C16 H16C 109.5 . . ?
H16B C16 H16C 109.5 . . ?
O5' C17 C31 109.8(7) . . ?
O5' C17 C24 104.6(7) . . ?
C31 C17 C24 112.9(8) . . ?
O5' C17 C18 108.9(6) . . ?
C31 C17 C18 113.2(7) . . ?
C24 C17 C18 107.0(7) . . ?
C19 C18 C23 118.5(8) . . ?
C19 C18 C17 122.1(7) . . ?
C23 C18 C17 119.4(7) . . ?
C20 C19 C18 121.6(8) . . ?
C20 C19 H19 119.2 . . ?
C18 C19 H19 119.2 . . ?
C19 C20 C21 120.0(9) . . ?
C19 C20 H20 120.0 . . ?
C21 C20 H20 120.0 . . ?
C22 C21 C20 119.4(9) . . ?
C22 C21 H21 120.3 . . ?
C20 C21 H21 120.3 . . ?
C21 C22 C23 120.6(8) . . ?
C21 C22 H22 119.7 . . ?
C23 C22 H22 119.7 . . ?
C18 C23 C22 119.6(9) . . ?
C18 C23 H23 120.2 . . ?
C22 C23 H23 120.2 . . ?
C25 C24 C29 117.0(10) . . ?
C25 C24 C17 121.1(8) . . ?
C29 C24 C17 121.5(9) . . ?
C26 C25 C24 122.3(10) . . ?
C26 C25 H25 118.8 . . ?
C24 C25 H25 118.8 . . ?
C25 C26 C27 122.2(13) . . ?
C25 C26 H26 118.9 . . ?
C27 C26 H26 118.9 . . ?
O10 C27 C26 129.7(15) . . ?
O10 C27 C28 115.2(11) . . ?
C26 C27 C28 114.9(12) . . ?
C29 C28 C27 122.6(10) . . ?
C29 C28 H28 118.7 . . ?
C27 C28 H28 118.7 . . ?
C28 C29 C24 120.8(11) . . ?
C28 C29 H29 119.6 . . ?
C24 C29 H29 119.6 . . ?
O10 C30 H30A 109.5 . . ?
O10 C30 H30B 109.5 . . ?
H30A C30 H30B 109.5 . . ?
O10 C30 H30C 109.5 . . ?
H30A C30 H30C 109.5 . . ?
H30B C30 H30C 109.5 . . ?
C36 C31 C32 117.7(10) . . ?
C36 C31 C17 122.5(9) . . ?
C32 C31 C17 119.2(9) . . ?
C33 C32 C31 121.2(11) . . ?
C33 C32 H32 119.4 . . ?
C31 C32 H32 119.4 . . ?
C34 C33 C32 119.1(11) . . ?
C34 C33 H33 120.4 . . ?
C32 C33 H33 120.4 . . ?
C33 C34 O11 114.2(15) . . ?
C33 C34 C35 121.0(12) . . ?
O11 C34 C35 124.6(16) . . ?
C36 C35 C34 117.9(13) . . ?
C36 C35 H35 121.0 . . ?
C34 C35 H35 121.0 . . ?
C31 C36 C35 122.8(11) . . ?
C31 C36 H36 118.6 . . ?
C35 C36 H36 118.6 . . ?
O11 C37 H37A 109.5 . . ?
O11 C37 H37B 109.2 . . ?
H37A C37 H37B 109.5 . . ?
O11 C37 H37C 109.7 . . ?
H37A C37 H37C 109.5 . . ?
H37B C37 H37C 109.5 . . ?
O13 C38 H38A 109.5 . . ?
O13 C38 H38B 109.5 . . ?
H38A C38 H38B 109.5 . . ?
O13 C38 H38C 109.5 . . ?
H38A C38 H38C 109.5 . . ?
H38B C38 H38C 109.5 . . ?
O12 C39 H39A 109.5 . . ?
O12 C39 H39B 109.5 . . ?
H39A C39 H39B 109.5 . . ?
O12 C39 H39C 109.5 . . ?
H39A C39 H39C 109.5 . . ?
H39B C39 H39C 109.5 . . ?
C1' O1' C4' 108.1(5) . . ?
C5' O5' C17 117.0(6) . . ?
C3' N3' P1 124.1(6) . . ?
C3' N3' H3' 117.9 . . ?
P1 N3' H3' 117.9 . . ?
O1' C1' N9 104.9(6) . . ?
O1' C1' C2' 109.1(6) . . ?
N9 C1' C2' 112.3(6) . . ?
O1' C1' H1' 110.1 . . ?
N9 C1' H1' 110.1 . . ?
C2' C1' H1' 110.1 . . ?
C3' C2' C1' 101.6(6) . . ?
C3' C2' H2'1 111.4 . . ?
C1' C2' H2'1 111.5 . . ?
C3' C2' H2'2 111.5 . . ?
C1' C2' H2'2 111.5 . . ?
H2'1 C2' H2'2 109.3 . . ?
N3' C3' C4' 111.1(6) . . ?
N3' C3' C2' 115.7(6) . . ?
C4' C3' C2' 101.5(6) . . ?
N3' C3' H2 109.4 . . ?
C4' C3' H2 109.4 . . ?
C2' C3' H2 109.4 . . ?
O1' C4' C5' 109.5(6) . . ?
O1' C4' C3' 104.5(6) . . ?
C5' C4' C3' 115.9(6) . . ?
O1' C4' H4' 108.9 . . ?
C5' C4' H4' 108.9 . . ?
C3' C4' H4' 108.9 . . ?
O5' C5' C4' 108.8(7) . . ?
O5' C5' H5'1 109.9 . . ?
C4' C5' H5'1 109.9 . . ?
O5' C5' H5'2 109.9 . . ?
C4' C5' H5'2 109.9 . . ?
H5'1 C5' H5'2 108.3 . . ?
C1'A O1'A C4'A 110.3(6) . . ?
C11 O3'A C3'A 120.6(14) . . ?
C5'A O5'A P1 120.9(6) . . ?
O1'A C1'A N1A 108.1(7) . . ?
O1'A C1'A C2'A 104.9(6) . . ?
N1A C1'A C2'A 117.5(7) . . ?
O1'A C1'A H1'A 108.7 . . ?
N1A C1'A H1'A 108.7 . . ?
C2'A C1'A H1'A 108.7 . . ?
C3'A C2'A C1'A 102.0(7) . . ?
C3'A C2'A H2'3 111.4 . . ?
C1'A C2'A H2'3 111.4 . . ?
C3'A C2'A H2'4 111.4 . . ?
C1'A C2'A H2'4 111.4 . . ?
H2'3 C2'A H2'4 109.2 . . ?
C2'A C3'A O3'A 102.3(10) . . ?
C2'A C3'A O3'B 108.2(11) . . ?
C2'A C3'A C4'A 103.4(6) . . ?
O3'A C3'A C4'A 111.5(12) . . ?
O3'B C3'A C4'A 100.1(13) . . ?
C2'A C3'A H3'A 112.9 . . ?
O3'A C3'A H3'A 112.9 . . ?
C4'A C3'A H3'A 112.9 . . ?
O1'A C4'A C5'A 109.6(7) . . ?
O1'A C4'A C3'A 103.5(6) . . ?
C5'A C4'A C3'A 115.0(7) . . ?
O1'A C4'A H4'A 109.5 . . ?
C5'A C4'A H4'A 109.5 . . ?
C3'A C4'A H4'A 109.5 . . ?
O5'A C5'A C4'A 110.3(6) . . ?
O5'A C5'A H5'3 109.6 . . ?
C4'A C5'A H5'3 109.6 . . ?
O5'A C5'A H5'4 109.6 . . ?
C4'A C5'A H5'4 109.6 . . ?
H5'3 C5'A H5'4 108.1 . . ?
C11A O3'B C3'A 123.3(19) . . ?
C2A N1A C6A 123.5(7) . . ?
C2A N1A C1'A 116.7(6) . . ?
C6A N1A C1'A 119.5(7) . . ?
C2A N3A C4A 130.1(8) . . ?
C2A N3A H3A 115.0 . . ?
C4A N3A H3A 115.0 . . ?
O6 C2A N3A 121.8(8) . . ?
O6 C2A N1A 126.1(8) . . ?
N3A C2A N1A 112.2(7) . . ?
O7 C4A N3A 120.8(9) . . ?
O7 C4A C5A 126.1(10) . . ?
N3A C4A C5A 113.1(8) . . ?
C6A C5A C4A 118.2(9) . . ?
C6A C5A C10 122.2(8) . . ?
C4A C5A C10 119.5(8) . . ?
C5A C6A N1A 122.9(8) . . ?
C5A C6A H6A 118.6 . . ?
N1A C6A H6A 118.6 . . ?
O4B C11A O3'B 120(2) . . ?
O4B C11A C12A 124(2) . . ?
O3'B C11A C12A 115(2) . . ?
C11A C12A H12D 109.5 . . ?
C11A C12A H12E 109.5 . . ?
H12D C12A H12E 109.5 . . ?
C11A C12A H12F 109.4 . . ?
H12D C12A H12F 109.5 . . ?
H12E C12A H12F 109.5 . . ?
O11 C37A H37D 109.6 . . ?
O11 C37A H37E 109.4 . . ?
H37D C37A H37E 109.4 . . ?
O11 C37A H37F 109.7 . . ?
H37D C37A H37F 109.4 . . ?
H37E C37A H37F 109.3 . . ?
O11 C37B H37G 109.6 . . ?
O11 C37B H37H 109.4 . . ?
H37G C37B H37H 109.5 . . ?
O11 C37B H37I 109.4 . . ?
H37G C37B H37I 109.5 . . ?
H37H C37B H37I 109.5 . . ?
C38A O13A H13 97(3) . . ?
O13A C38A H38D 109.5 . . ?
O13A C38A H38E 109.5 . . ?
H38D C38A H38E 109.5 . . ?
O13A C38A H38F 109.5 . . ?
H38D C38A H38F 109.5 . . ?
H38E C38A H38F 109.5 . . ?

loop_
_geom_bond_atom_site_label_1
_geom_bond_atom_site_label_2
_geom_bond_distance
_geom_bond_site_symmetry_2
_geom_bond_publ_flag
S1 C9 1.855(18) . ?
S1 P1 2.071(4) . ?
P1 O5 1.487(8) . ?
P1 O5'A 1.574(6) . ?
P1 N3' 1.611(7) . ?
O6 C2A 1.212(11) . ?
O7 C4A 1.238(12) . ?
O8 C6 1.227(12) . ?
O9 C13 1.280(16) . ?
O10 C27 1.319(19) . ?
O10 C30 1.45(3) . ?
O11 C34 1.375(17) . ?
O11 C37 1.51(3) . ?
O11 C37B 1.51(3) . ?
O11 C37A 1.51(3) . ?
O12 C39 1.37(2) . ?
O12 H14A 0.96(3) . ?
O13 C38 1.37(2) . ?
O13 H13 0.95(3) . ?
N1 C2 1.344(15) . ?
N1 C6 1.424(13) . ?
N1 H1 0.8800 . ?
N3 C2 1.291(14) . ?
N3 C4 1.373(10) . ?
N7 C8 1.272(12) . ?
N7 C5 1.394(11) . ?
N8 C13 1.312(15) . ?
N8 C2 1.410(13) . ?
N8 H8N 0.8800 . ?
N9 C4 1.373(11) . ?
N9 C8 1.384(10) . ?
N9 C1' 1.477(10) . ?
C4 C5 1.391(12) . ?
C5 C6 1.409(13) . ?
C8 H8 0.9500 . ?
C9 H9A 0.9800 . ?
C9 H9B 0.9800 . ?
C9 H9C 0.9800 . ?
C10 C5A 1.548(13) . ?
C10 H10A 0.9800 . ?
C10 H10B 0.9800 . ?
C10 H10C 0.9800 . ?
C11 O4A 1.17(2) . ?
C11 O3'A 1.289(18) . ?
C11 C12 1.484(19) . ?
C12 H12A 0.9800 . ?
C12 H12B 0.9800 . ?
C12 H12C 0.9800 . ?
C13 C14 1.520(18) . ?
C14 C16 1.49(3) . ?
C14 C15 1.55(3) . ?
C14 H14 1.0000 . ?
C15 H15A 0.9800 . ?
C15 H15B 0.9800 . ?
C15 H15C 0.9800 . ?
C16 H16A 0.9800 . ?
C16 H16B 0.9800 . ?
C16 H16C 0.9800 . ?
C17 O5' 1.444(8) . ?
C17 C31 1.521(13) . ?
C17 C24 1.539(13) . ?
C17 C18 1.554(12) . ?
C18 C19 1.391(13) . ?
C18 C23 1.395(11) . ?
C19 C20 1.384(14) . ?
C19 H19 0.9500 . ?
C20 C21 1.387(13) . ?
C20 H20 0.9500 . ?
C21 C22 1.381(15) . ?
C21 H21 0.9500 . ?
C22 C23 1.414(14) . ?
C22 H22 0.9500 . ?
C23 H23 0.9500 . ?
C24 C25 1.391(16) . ?
C24 C29 1.421(13) . ?
C25 C26 1.380(19) . ?
C25 H25 0.9500 . ?
C26 C27 1.395(17) . ?
C26 H26 0.9500 . ?
C27 C28 1.45(2) . ?
C28 C29 1.358(19) . ?
C28 H28 0.9500 . ?
C29 H29 0.9500 . ?
C30 H30A 0.9800 . ?
C30 H30B 0.9800 . ?
C30 H30C 0.9800 . ?
C31 C36 1.368(16) . ?
C31 C32 1.399(14) . ?
C32 C33 1.390(18) . ?
C32 H32 0.9500 . ?
C33 C34 1.37(2) . ?
C33 H33 0.9500 . ?
C34 C35 1.41(2) . ?
C35 C36 1.380(16) . ?
C35 H35 0.9500 . ?
C36 H36 0.9500 . ?
C37 H37A 0.9801 . ?
C37 H37B 0.9801 . ?
C37 H37C 0.9801 . ?
C38 H38A 0.9800 . ?
C38 H38B 0.9800 . ?
C38 H38C 0.9800 . ?
C39 H39A 0.9801 . ?
C39 H39B 0.9801 . ?
C39 H39C 0.9801 . ?
O1' C1' 1.410(9) . ?
O1' C4' 1.442(10) . ?
O5' C5' 1.416(10) . ?
N3' C3' 1.459(10) . ?
N3' H3' 0.8800 . ?
C1' C2' 1.528(11) . ?
C1' H1' 1.0000 . ?
C2' C3' 1.528(10) . ?
C2' H2'1 0.9900 . ?
C2' H2'2 0.9900 . ?
C3' C4' 1.522(10) . ?
C3' H2 1.0000 . ?
C4' C5' 1.504(10) . ?
C4' H4' 1.0000 . ?
C5' H5'1 0.9900 . ?
C5' H5'2 0.9900 . ?
O1'A C1'A 1.415(10) . ?
O1'A C4'A 1.432(9) . ?
O3'A C3'A 1.459(16) . ?
O5'A C5'A 1.442(10) . ?
C1'A N1A 1.475(11) . ?
C1'A C2'A 1.504(12) . ?
C1'A H1'A 1.0000 . ?
C2'A C3'A 1.458(13) . ?
C2'A H2'3 0.9900 . ?
C2'A H2'4 0.9900 . ?
C3'A O3'B 1.47(2) . ?
C3'A C4'A 1.578(12) . ?
C3'A H3'A 1.0000 . ?
C4'A C5'A 1.512(11) . ?
C4'A H4'A 1.0000 . ?
C5'A H5'3 0.9900 . ?
C5'A H5'4 0.9900 . ?
O3'B C11A 1.27(2) . ?
N1A C2A 1.364(11) . ?
N1A C6A 1.385(10) . ?
N3A C2A 1.362(12) . ?
N3A C4A 1.409(14) . ?
N3A H3A 0.8800 . ?
C4A C5A 1.449(14) . ?
C5A C6A 1.350(12) . ?
C6A H6A 0.9500 . ?
C11A O4B 1.25(3) . ?
C11A C12A 1.48(3) . ?
C12A H12D 0.9800 . ?
C12A H12E 0.9800 . ?
C12A H12F 0.9800 . ?
C37A H37D 0.9812 . ?
C37A H37E 0.9811 . ?
C37A H37F 0.9812 . ?
C37B H37G 0.9800 . ?
C37B H37H 0.9800 . ?
C37B H37I 0.9800 . ?
O13A C38A 1.37(2) . ?
O13A H13 0.97(3) . ?
C38A H38D 0.9800 . ?
C38A H38E 0.9800 . ?
C38A H38F 0.9800 . ?

loop_
_geom_torsion_atom_site_label_1
_geom_torsion_atom_site_label_2
_geom_torsion_atom_site_label_3
_geom_torsion_atom_site_label_4
_geom_torsion
_geom_torsion_site_symmetry_1
_geom_torsion_site_symmetry_2
_geom_torsion_site_symmetry_3
_geom_torsion_site_symmetry_4
_geom_torsion_publ_flag
C4 N3 C2 N1 2.8(13) . . . . ?
C4 N3 C2 N8 -177.2(7) . . . . ?
C6 N1 C2 N3 -3.9(15) . . . . ?
C6 N1 C2 N8 176.1(8) . . . . ?
C13 N8 C2 N3 -177.8(11) . . . . ?
C13 N8 C2 N1 2.1(17) . . . . ?
C2 N3 C4 N9 179.3(7) . . . . ?
C2 N3 C4 C5 1.2(12) . . . . ?
C8 N9 C4 N3 -177.0(7) . . . . ?
C1' N9 C4 N3 -2.1(11) . . . . ?
C8 N9 C4 C5 1.5(7) . . . . ?
C1' N9 C4 C5 176.4(7) . . . . ?
N3 C4 C5 N7 178.6(7) . . . . ?
N9 C4 C5 N7 0.3(8) . . . . ?
N3 C4 C5 C6 -4.3(12) . . . . ?
N9 C4 C5 C6 177.4(7) . . . . ?
C8 N7 C5 C4 -2.1(8) . . . . ?
C8 N7 C5 C6 -178.7(8) . . . . ?
C4 C5 C6 O8 -176.7(8) . . . . ?
N7 C5 C6 O8 -0.4(15) . . . . ?
C4 C5 C6 N1 2.9(10) . . . . ?
N7 C5 C6 N1 179.3(8) . . . . ?
C2 N1 C6 O8 -179.7(9) . . . . ?
C2 N1 C6 C5 0.6(12) . . . . ?
C5 N7 C8 N9 3.3(9) . . . . ?
C4 N9 C8 N7 -3.1(9) . . . . ?
C1' N9 C8 N7 -177.5(7) . . . . ?
C2 N8 C13 O9 4(2) . . . . ?
C2 N8 C13 C14 -179.3(12) . . . . ?
O9 C13 C14 C16 -43(2) . . . . ?
N8 C13 C14 C16 140.6(14) . . . . ?
O9 C13 C14 C15 80(2) . . . . ?
N8 C13 C14 C15 -96.4(19) . . . . ?
O5' C17 C18 C19 -0.1(11) . . . . ?
C31 C17 C18 C19 -122.5(9) . . . . ?
C24 C17 C18 C19 112.4(9) . . . . ?
O5' C17 C18 C23 -179.0(8) . . . . ?
C31 C17 C18 C23 58.6(10) . . . . ?
C24 C17 C18 C23 -66.5(10) . . . . ?
C23 C18 C19 C20 -2.9(14) . . . . ?
C17 C18 C19 C20 178.1(9) . . . . ?
C18 C19 C20 C21 4.8(16) . . . . ?
C19 C20 C21 C22 -4.2(16) . . . . ?
C20 C21 C22 C23 1.8(17) . . . . ?
C19 C18 C23 C22 0.5(14) . . . . ?
C17 C18 C23 C22 179.5(9) . . . . ?
C21 C22 C23 C18 0.0(17) . . . . ?
O5' C17 C24 C25 27.4(12) . . . . ?
C31 C17 C24 C25 146.7(10) . . . . ?
C18 C17 C24 C25 -88.0(11) . . . . ?
O5' C17 C24 C29 -159.9(10) . . . . ?
C31 C17 C24 C29 -40.6(13) . . . . ?
C18 C17 C24 C29 84.6(12) . . . . ?
C29 C24 C25 C26 -1.9(19) . . . . ?
C17 C24 C25 C26 171.0(13) . . . . ?
C24 C25 C26 C27 0(2) . . . . ?
C30 O10 C27 C26 13(3) . . . . ?
C30 O10 C27 C28 -172.1(14) . . . . ?
C25 C26 C27 O10 177.2(16) . . . . ?
C25 C26 C27 C28 3(2) . . . . ?
O10 C27 C28 C29 -179.8(14) . . . . ?
C26 C27 C28 C29 -5(2) . . . . ?
C27 C28 C29 C24 3(2) . . . . ?
C25 C24 C29 C28 0.1(18) . . . . ?
C17 C24 C29 C28 -172.8(12) . . . . ?
O5' C17 C31 C36 -100.7(9) . . . . ?
C24 C17 C31 C36 143.0(9) . . . . ?
C18 C17 C31 C36 21.2(11) . . . . ?
O5' C17 C31 C32 70.4(10) . . . . ?
C24 C17 C31 C32 -45.9(10) . . . . ?
C18 C17 C31 C32 -167.7(7) . . . . ?
C36 C31 C32 C33 -0.5(13) . . . . ?
C17 C31 C32 C33 -172.0(8) . . . . ?
C31 C32 C33 C34 2.5(14) . . . . ?
C32 C33 C34 O11 -179.7(10) . . . . ?
C32 C33 C34 C35 -3.8(16) . . . . ?
C37 O11 C34 C33 -163.0(19) . . . . ?
C37B O11 C34 C33 173.8(18) . . . . ?
C37A O11 C34 C33 -138(6) . . . . ?
C37 O11 C34 C35 21(2) . . . . ?
C37B O11 C34 C35 -2(2) . . . . ?
C37A O11 C34 C35 47(6) . . . . ?
C33 C34 C35 C36 3.0(17) . . . . ?
O11 C34 C35 C36 178.5(12) . . . . ?
C32 C31 C36 C35 -0.3(15) . . . . ?
C17 C31 C36 C35 170.9(9) . . . . ?
C34 C35 C36 C31 -0.9(17) . . . . ?
C31 C17 O5' C5' 42.2(9) . . . . ?
C24 C17 O5' C5' 163.6(7) . . . . ?
C18 C17 O5' C5' -82.3(9) . . . . ?
O5 P1 N3' C3' 177.7(6) . . . . ?
O5'A P1 N3' C3' -58.6(7) . . . . ?
S1 P1 N3' C3' 49.4(7) . . . . ?
C4' O1' C1' N9 -126.5(6) . . . . ?
C4' O1' C1' C2' -5.9(7) . . . . ?
C4 N9 C1' O1' -163.1(6) . . . . ?
C8 N9 C1' O1' 10.2(10) . . . . ?
C4 N9 C1' C2' 78.5(8) . . . . ?
C8 N9 C1' C2' -108.1(8) . . . . ?
O1' C1' C2' C3' -18.5(7) . . . . ?
N9 C1' C2' C3' 97.4(7) . . . . ?
P1 N3' C3' C4' -169.0(5) . . . . ?
P1 N3' C3' C2' 76.0(8) . . . . ?
C1' C2' C3' N3' 154.3(6) . . . . ?
C1' C2' C3' C4' 33.9(7) . . . . ?
C1' O1' C4' C5' 153.0(6) . . . . ?
C1' O1' C4' C3' 28.3(7) . . . . ?
N3' C3' C4' O1' -162.5(6) . . . . ?
C2' C3' C4' O1' -38.9(7) . . . . ?
N3' C3' C4' C5' 77.0(8) . . . . ?
C2' C3' C4' C5' -159.5(7) . . . . ?
C17 O5' C5' C4' 170.5(7) . . . . ?
O1' C4' C5' O5' -66.0(7) . . . . ?
C3' C4' C5' O5' 51.9(9) . . . . ?
O4A C11 O3'A C3'A -12(4) . . . . ?
C12 C11 O3'A C3'A 179.3(19) . . . . ?
O5 P1 O5'A C5'A -74.0(7) . . . . ?
N3' P1 O5'A C5'A 164.5(6) . . . . ?
S1 P1 O5'A C5'A 50.7(6) . . . . ?
C4'A O1'A C1'A N1A -151.8(6) . . . . ?
C4'A O1'A C1'A C2'A -25.6(8) . . . . ?
O1'A C1'A C2'A C3'A 39.3(8) . . . . ?
N1A C1'A C2'A C3'A 159.3(7) . . . . ?
C1'A C2'A C3'A O3'A 79.2(12) . . . . ?
C1'A C2'A C3'A O3'B 68.9(13) . . . . ?
C1'A C2'A C3'A C4'A -36.7(8) . . . . ?
C11 O3'A C3'A C2'A 137(2) . . . . ?
C11 O3'A C3'A C4'A -113(2) . . . . ?
C1'A O1'A C4'A C5'A 125.5(7) . . . . ?
C1'A O1'A C4'A C3'A 2.4(8) . . . . ?
C2'A C3'A C4'A O1'A 22.3(8) . . . . ?
O3'A C3'A C4'A O1'A -86.9(10) . . . . ?
O3'B C3'A C4'A O1'A -89.3(10) . . . . ?
C2'A C3'A C4'A C5'A -97.1(8) . . . . ?
O3'A C3'A C4'A C5'A 153.6(9) . . . . ?
O3'B C3'A C4'A C5'A 151.2(10) . . . . ?
P1 O5'A C5'A C4'A 142.3(6) . . . . ?
O1'A C4'A C5'A O5'A -70.3(9) . . . . ?
C3'A C4'A C5'A O5'A 45.7(9) . . . . ?
C2'A C3'A O3'B C11A 149(2) . . . . ?
C4'A C3'A O3'B C11A -103(2) . . . . ?
O1'A C1'A N1A C2A -131.9(7) . . . . ?
C2'A C1'A N1A C2A 109.7(8) . . . . ?
O1'A C1'A N1A C6A 42.6(9) . . . . ?
C2'A C1'A N1A C6A -75.8(10) . . . . ?
C4A N3A C2A O6 179.0(8) . . . . ?
C4A N3A C2A N1A -1.8(12) . . . . ?
C6A N1A C2A O6 178.8(8) . . . . ?
C1'A N1A C2A O6 -6.9(12) . . . . ?
C6A N1A C2A N3A -0.4(11) . . . . ?
C1'A N1A C2A N3A 173.9(7) . . . . ?
C2A N3A C4A O7 -176.9(9) . . . . ?
C2A N3A C4A C5A 2.4(12) . . . . ?
O7 C4A C5A C6A 178.4(8) . . . . ?
N3A C4A C5A C6A -0.8(11) . . . . ?
O7 C4A C5A C10 -1.9(13) . . . . ?
N3A C4A C5A C10 178.9(7) . . . . ?
C4A C5A C6A N1A -1.1(12) . . . . ?
C10 C5A C6A N1A 179.3(7) . . . . ?
C2A N1A C6A C5A 1.8(12) . . . . ?
C1'A N1A C6A C5A -172.4(8) . . . . ?
C3'A O3'B C11A O4B 0(4) . . . . ?
C3'A O3'B C11A C12A -178(3) . . . . ?
